data_4089459
loop_
_publ_author_name
'Hlina, Johann'
'Baumgartner, Judith'
'Marschner, Christoph'
'Zark, Patrick'
'M\"uller, Thomas'

_publ_section_title
;
 Coordination Chemistry of Disilylated Germylenes with Group 4
 Metallocenes.
;
_journal_issue 11
_journal_name_full Organometallics
_journal_page_first 3300
_journal_page_last 3308
_journal_paper_doi 10.1021/om400215v
_journal_volume 32
_journal_year 2013
_chemical_formula_sum 'C32 H73 Ge Hf P Si8'
_chemical_formula_weight 964.67
_space_group_IT_number 2
_space_group_name_Hall '-P 1'
_space_group_name_H-M_alt 'P -1'
_symmetry_cell_setting triclinic
_symmetry_space_group_name_H-M 'P -1'
_atom_sites_solution_hydrogens geom
_atom_sites_solution_primary direct
_atom_sites_solution_secondary difmap
_audit_creation_method SHELXL-97
_cell_angle_alpha 83.91(3)
_cell_angle_beta 84.47(3)
_cell_angle_gamma 65.88(3)
_cell_formula_units_Z 2
_cell_length_a 11.885(2)
_cell_length_b 12.335(3)
_cell_length_c 19.400(4)
_cell_measurement_reflns_used 4360
_cell_measurement_temperature 110(2)
_cell_measurement_theta_max 52.547
_cell_measurement_theta_min 4.756
_cell_volume 2576.7(11)
_computing_cell_refinement 'Bruker XSCANS'
_computing_data_collection 'Bruker XSCANS'
_computing_data_reduction 'Bruker SHELXTL'
_computing_molecular_graphics 'Bruker SHELXTL'
_computing_publication_material 'Bruker SHELXTL'
_computing_structure_refinement 'SHELXL-97 (Sheldrick, 1997)'
_computing_structure_solution 'SHELXS-97 (Sheldrick, 1990)'
_diffrn_ambient_temperature 110(2)
_diffrn_measured_fraction_theta_full 0.990
_diffrn_measured_fraction_theta_max 0.990
_diffrn_measurement_device_type 'SMART APEX''
_diffrn_measurement_method '\w scans'
_diffrn_radiation_monochromator graphite
_diffrn_radiation_source 'fine-focus sealed tube'
_diffrn_radiation_type MoK\a
_diffrn_radiation_wavelength 0.71073
_diffrn_reflns_av_R_equivalents 0.0684
_diffrn_reflns_av_sigmaI/netI 0.1148
_diffrn_reflns_limit_h_max 14
_diffrn_reflns_limit_h_min -13
_diffrn_reflns_limit_k_max 14
_diffrn_reflns_limit_k_min -14
_diffrn_reflns_limit_l_max 23
_diffrn_reflns_limit_l_min -22
_diffrn_reflns_number 18449
_diffrn_reflns_theta_full 25.00
_diffrn_reflns_theta_max 25.00
_diffrn_reflns_theta_min 1.88
_exptl_absorpt_coefficient_mu 2.832
_exptl_absorpt_correction_T_max 0.5747
_exptl_absorpt_correction_T_min 0.4461
_exptl_absorpt_correction_type multi-scan
_exptl_absorpt_process_details SADABS
_exptl_crystal_colour red
_exptl_crystal_density_diffrn 1.243
_exptl_crystal_density_method 'not measured'
_exptl_crystal_description plates
_exptl_crystal_F_000 992
_exptl_crystal_size_max 0.34
_exptl_crystal_size_mid 0.22
_exptl_crystal_size_min 0.22
_refine_diff_density_max 2.571
_refine_diff_density_min -4.961
_refine_diff_density_rms 0.223
_refine_ls_extinction_method none
_refine_ls_goodness_of_fit_ref 1.149
_refine_ls_hydrogen_treatment constr
_refine_ls_matrix_type full
_refine_ls_number_parameters 408
_refine_ls_number_reflns 8976
_refine_ls_number_restraints 0
_refine_ls_restrained_S_all 1.149
_refine_ls_R_factor_all 0.1067
_refine_ls_R_factor_gt 0.0837
_refine_ls_shift/su_max 0.006
_refine_ls_shift/su_mean 0.000
_refine_ls_structure_factor_coef Fsqd
_refine_ls_weighting_details 'calc w=1/[\s^2^(Fo^2^)+(0.0524P)^2^+27.1952P] where P=(Fo^2^+2Fc^2^)/3'
_refine_ls_weighting_scheme calc
_refine_ls_wR_factor_gt 0.1643
_refine_ls_wR_factor_ref 0.1731
_reflns_number_gt 7347
_reflns_number_total 8976
_reflns_threshold_expression >2sigma(I)
_cod_data_source_file om400215v_si_002.cif
_cod_data_source_block 4_823j
_cod_original_cell_volume 2576.8(9)
_cod_original_sg_symbol_H-M P-1
_cod_database_code 4089459

loop_
_symmetry_equiv_pos_as_xyz
'x, y, z'
'-x, -y, -z'

loop_
_atom_site_label
_atom_site_type_symbol
_atom_site_fract_x
_atom_site_fract_y
_atom_site_fract_z
_atom_site_U_iso_or_equiv
_atom_site_adp_type
_atom_site_occupancy
_atom_site_symmetry_multiplicity
_atom_site_calc_flag
_atom_site_refinement_flags
Hf1 Hf 0.77702(4) 0.23130(4) 0.09556(3) 0.00961(14) Uani 1 1 d .
P1 P 0.7058(3) 0.4304(3) 0.16182(19) 0.0225(7) Uani 1 1 d .
Ge1 Ge 0.68806(11) 0.12853(10) 0.19692(7) 0.0176(3) Uani 1 1 d .
Si1 Si 0.8002(3) -0.0322(3) 0.28242(18) 0.0192(7) Uani 1 1 d .
Si2 Si 0.6570(3) -0.1019(3) 0.33963(19) 0.0226(8) Uani 1 1 d .
Si3 Si 0.4720(3) 0.0671(3) 0.33952(19) 0.0238(8) Uani 1 1 d .
Si4 Si 0.4743(3) 0.1477(3) 0.22310(19) 0.0198(8) Uani 1 1 d .
Si5 Si 0.8980(3) 0.0032(4) 0.3735(2) 0.0292(9) Uani 1 1 d .
Si6 Si 0.9512(3) -0.2024(3) 0.2326(2) 0.0259(8) Uani 1 1 d .
Si7 Si 0.4132(3) 0.0423(3) 0.14882(19) 0.0224(8) Uani 1 1 d .
Si8 Si 0.3037(3) 0.3350(3) 0.2283(2) 0.0233(8) Uani 1 1 d .
C1 C 0.7268(11) 0.1840(11) -0.0160(7) 0.025(3) Uani 1 1 d .
H1 H 0.7815 0.1135 -0.0367 0.030 Uiso 1 1 calc R
C2 C 0.7322(12) 0.2927(12) -0.0275(7) 0.030(3) Uani 1 1 d .
H2 H 0.7917 0.3103 -0.0573 0.036 Uiso 1 1 calc R
C3 C 0.6360(10) 0.3738(11) 0.0116(7) 0.022(3) Uani 1 1 d .
H3 H 0.6185 0.4560 0.0125 0.027 Uiso 1 1 calc R
C4 C 0.5685(11) 0.3128(10) 0.0501(7) 0.024(3) Uani 1 1 d .
H4 H 0.4988 0.3461 0.0815 0.029 Uiso 1 1 calc R
C5 C 0.6248(12) 0.1934(12) 0.0326(7) 0.028(3) Uani 1 1 d .
H5 H 0.5999 0.1310 0.0497 0.033 Uiso 1 1 calc R
C6 C 0.9742(11) 0.2323(11) 0.1337(8) 0.030(3) Uani 1 1 d .
H6 H 0.9751 0.2928 0.1599 0.036 Uiso 1 1 calc R
C7 C 0.9812(11) 0.2361(11) 0.0610(7) 0.028(3) Uani 1 1 d .
H7 H 0.9834 0.3001 0.0298 0.033 Uiso 1 1 calc R
C8 C 0.9844(11) 0.1283(11) 0.0433(8) 0.029(3) Uani 1 1 d .
H8 H 0.9914 0.1048 -0.0025 0.034 Uiso 1 1 calc R
C9 C 0.9752(11) 0.0595(10) 0.1054(7) 0.024(3) Uani 1 1 d .
H9 H 0.9754 -0.0179 0.1082 0.029 Uiso 1 1 calc R
C10 C 0.9658(10) 0.1261(10) 0.1621(7) 0.023(3) Uani 1 1 d .
H10 H 0.9557 0.1036 0.2100 0.028 Uiso 1 1 calc R
C11 C 0.6981(14) -0.1810(13) 0.4295(7) 0.035(3) Uani 1 1 d .
H11A H 0.6388 -0.2158 0.4464 0.052 Uiso 1 1 calc R
H11B H 0.6950 -0.1236 0.4617 0.052 Uiso 1 1 calc R
H11C H 0.7815 -0.2442 0.4267 0.052 Uiso 1 1 calc R
C12 C 0.6303(14) -0.2123(11) 0.2917(8) 0.041(4) Uani 1 1 d .
H12A H 0.6989 -0.2904 0.2980 0.062 Uiso 1 1 calc R
H12B H 0.6251 -0.1862 0.2422 0.062 Uiso 1 1 calc R
H12C H 0.5529 -0.2180 0.3098 0.062 Uiso 1 1 calc R
C13 C 0.4763(13) 0.1756(12) 0.4005(7) 0.035(3) Uani 1 1 d .
H13A H 0.3935 0.2385 0.4071 0.052 Uiso 1 1 calc R
H13B H 0.5335 0.2111 0.3805 0.052 Uiso 1 1 calc R
H13C H 0.5043 0.1332 0.4454 0.052 Uiso 1 1 calc R
C14 C 0.3414(13) 0.0242(13) 0.3733(8) 0.039(4) Uani 1 1 d .
H14A H 0.3641 -0.0277 0.4160 0.058 Uiso 1 1 calc R
H14B H 0.3244 -0.0182 0.3384 0.058 Uiso 1 1 calc R
H14C H 0.2675 0.0961 0.3830 0.058 Uiso 1 1 calc R
C15 C 1.0056(14) 0.0787(14) 0.3440(8) 0.042(4) Uani 1 1 d .
H15A H 1.0402 0.0921 0.3846 0.063 Uiso 1 1 calc R
H15B H 0.9599 0.1552 0.3188 0.063 Uiso 1 1 calc R
H15C H 1.0727 0.0279 0.3134 0.063 Uiso 1 1 calc R
C16 C 0.9942(15) -0.1429(15) 0.4191(8) 0.049(4) Uani 1 1 d .
H16A H 1.0607 -0.1902 0.3869 0.073 Uiso 1 1 calc R
H16B H 0.9424 -0.1862 0.4353 0.073 Uiso 1 1 calc R
H16C H 1.0300 -0.1287 0.4589 0.073 Uiso 1 1 calc R
C17 C 0.7848(14) 0.0931(14) 0.4422(8) 0.043(4) Uani 1 1 d .
H17A H 0.8296 0.0946 0.4817 0.065 Uiso 1 1 calc R
H17B H 0.7264 0.0566 0.4579 0.065 Uiso 1 1 calc R
H17C H 0.7395 0.1746 0.4227 0.065 Uiso 1 1 calc R
C18 C 1.1113(13) -0.2024(11) 0.2208(7) 0.032(3) Uani 1 1 d .
H18A H 1.1679 -0.2742 0.1986 0.047 Uiso 1 1 calc R
H18B H 1.1403 -0.2013 0.2662 0.047 Uiso 1 1 calc R
H18C H 1.1084 -0.1317 0.1914 0.047 Uiso 1 1 calc R
C19 C 0.9722(13) -0.3409(11) 0.2902(8) 0.037(4) Uani 1 1 d .
H19A H 0.8951 -0.3527 0.2947 0.056 Uiso 1 1 calc R
H19B H 0.9940 -0.3324 0.3362 0.056 Uiso 1 1 calc R
H19C H 1.0383 -0.4096 0.2698 0.056 Uiso 1 1 calc R
C20 C 0.9040(12) -0.2225(11) 0.1470(7) 0.030(3) Uani 1 1 d .
H20A H 0.9749 -0.2811 0.1223 0.045 Uiso 1 1 calc R
H20B H 0.8750 -0.1462 0.1191 0.045 Uiso 1 1 calc R
H20C H 0.8374 -0.2507 0.1548 0.045 Uiso 1 1 calc R
C21 C 0.3187(12) 0.1463(12) 0.0787(7) 0.031(3) Uani 1 1 d .
H21A H 0.3692 0.1811 0.0494 0.047 Uiso 1 1 calc R
H21B H 0.2472 0.2099 0.0997 0.047 Uiso 1 1 calc R
H21C H 0.2903 0.1024 0.0503 0.047 Uiso 1 1 calc R
C22 C 0.3138(11) -0.0327(11) 0.1958(7) 0.026(3) Uani 1 1 d .
H22A H 0.2496 0.0233 0.2254 0.039 Uiso 1 1 calc R
H22B H 0.3653 -0.1026 0.2244 0.039 Uiso 1 1 calc R
H22C H 0.2752 -0.0577 0.1617 0.039 Uiso 1 1 calc R
C23 C 0.5492(11) -0.0757(11) 0.1037(7) 0.028(3) Uani 1 1 d .
H23A H 0.5216 -0.1306 0.0846 0.042 Uiso 1 1 calc R
H23B H 0.6120 -0.1201 0.1371 0.042 Uiso 1 1 calc R
H23C H 0.5846 -0.0378 0.0659 0.042 Uiso 1 1 calc R
C24 C 0.1642(11) 0.2993(12) 0.2583(7) 0.030(3) Uani 1 1 d .
H24A H 0.1696 0.2701 0.3074 0.044 Uiso 1 1 calc R
H24B H 0.1630 0.2380 0.2305 0.044 Uiso 1 1 calc R
H24C H 0.0883 0.3715 0.2524 0.044 Uiso 1 1 calc R
C25 C 0.3156(12) 0.4300(12) 0.2952(8) 0.032(3) Uani 1 1 d .
H25A H 0.2755 0.5143 0.2792 0.048 Uiso 1 1 calc R
H25B H 0.4028 0.4097 0.3019 0.048 Uiso 1 1 calc R
H25C H 0.2747 0.4152 0.3393 0.048 Uiso 1 1 calc R
C26 C 0.2621(11) 0.4362(10) 0.1443(7) 0.025(3) Uani 1 1 d .
H26A H 0.1793 0.4993 0.1507 0.037 Uiso 1 1 calc R
H26B H 0.2635 0.3891 0.1064 0.037 Uiso 1 1 calc R
H26C H 0.3222 0.4720 0.1329 0.037 Uiso 1 1 calc R
C27 C 0.5388(10) 0.5172(10) 0.1660(7) 0.020(3) Uani 1 1 d .
H27A H 0.5121 0.5343 0.1178 0.024 Uiso 1 1 calc R
H27B H 0.4999 0.4656 0.1904 0.024 Uiso 1 1 calc R
C28 C 0.4851(12) 0.6350(11) 0.2005(9) 0.037(4) Uani 1 1 d .
H28A H 0.5188 0.6232 0.2462 0.056 Uiso 1 1 calc R
H28B H 0.3950 0.6632 0.2060 0.056 Uiso 1 1 calc R
H28C H 0.5071 0.6943 0.1714 0.056 Uiso 1 1 calc R
C29 C 0.7433(13) 0.4200(12) 0.2542(7) 0.029(3) Uani 1 1 d .
H29A H 0.8319 0.3677 0.2579 0.034 Uiso 1 1 calc R
H29B H 0.7318 0.5003 0.2657 0.034 Uiso 1 1 calc R
C30 C 0.6686(15) 0.3730(12) 0.3097(8) 0.041(4) Uani 1 1 d .
H30A H 0.5807 0.4255 0.3083 0.061 Uiso 1 1 calc R
H30B H 0.6969 0.3713 0.3558 0.061 Uiso 1 1 calc R
H30C H 0.6809 0.2923 0.3003 0.061 Uiso 1 1 calc R
C31 C 0.7703(13) 0.5407(11) 0.1284(8) 0.033(3) Uani 1 1 d .
H31A H 0.7331 0.6099 0.1571 0.040 Uiso 1 1 calc R
H31B H 0.8601 0.5045 0.1349 0.040 Uiso 1 1 calc R
C32 C 0.7514(14) 0.5854(13) 0.0536(8) 0.044(4) Uani 1 1 d .
H32A H 0.7967 0.5197 0.0239 0.066 Uiso 1 1 calc R
H32B H 0.7818 0.6484 0.0425 0.066 Uiso 1 1 calc R
H32C H 0.6632 0.6174 0.0454 0.066 Uiso 1 1 calc R

loop_
_atom_site_aniso_label
_atom_site_aniso_U_11
_atom_site_aniso_U_22
_atom_site_aniso_U_33
_atom_site_aniso_U_23
_atom_site_aniso_U_13
_atom_site_aniso_U_12
Hf1 0.0085(2) 0.0056(2) 0.0145(3) -0.00046(17) -0.00203(17) -0.00236(17)
P1 0.0169(16) 0.0149(16) 0.037(2) -0.0065(14) -0.0015(15) -0.0065(13)
Ge1 0.0156(6) 0.0132(6) 0.0233(8) -0.0018(5) -0.0013(5) -0.0049(5)
Si1 0.0163(17) 0.0160(17) 0.025(2) -0.0015(14) -0.0027(14) -0.0060(14)
Si2 0.0224(18) 0.0187(18) 0.026(2) 0.0001(15) -0.0002(15) -0.0085(15)
Si3 0.0219(19) 0.0242(19) 0.026(2) -0.0015(16) -0.0001(15) -0.0100(15)
Si4 0.0183(17) 0.0127(16) 0.027(2) -0.0020(14) -0.0029(15) -0.0044(14)
Si5 0.029(2) 0.039(2) 0.024(2) 0.0005(17) -0.0072(17) -0.0164(18)
Si6 0.0226(19) 0.0148(18) 0.034(2) 0.0024(16) -0.0002(16) -0.0024(15)
Si7 0.0213(18) 0.0205(18) 0.028(2) -0.0055(15) -0.0010(15) -0.0105(15)
Si8 0.0161(17) 0.0222(19) 0.030(2) -0.0040(16) 0.0008(15) -0.0065(15)
C1 0.014(6) 0.028(7) 0.025(8) -0.010(6) -0.003(5) 0.003(5)
C2 0.033(8) 0.035(8) 0.028(8) 0.006(6) 0.001(6) -0.022(7)
C3 0.012(6) 0.026(7) 0.032(8) -0.001(6) -0.010(5) -0.010(5)
C4 0.022(7) 0.014(6) 0.025(8) 0.004(5) 0.001(6) 0.002(5)
C5 0.029(7) 0.028(7) 0.027(8) -0.001(6) -0.010(6) -0.011(6)
C6 0.012(6) 0.022(7) 0.053(10) -0.015(7) 0.001(6) -0.002(5)
C7 0.021(7) 0.018(7) 0.038(9) -0.003(6) 0.008(6) -0.002(5)
C8 0.024(7) 0.016(7) 0.041(9) -0.001(6) -0.007(6) -0.003(6)
C9 0.015(6) 0.009(6) 0.036(8) -0.005(6) 0.002(6) 0.008(5)
C10 0.007(6) 0.018(7) 0.032(8) 0.006(6) 0.001(5) 0.005(5)
C11 0.048(9) 0.037(8) 0.020(8) 0.013(6) -0.005(7) -0.022(7)
C12 0.052(10) 0.011(7) 0.059(11) -0.007(7) -0.008(8) -0.008(7)
C13 0.037(8) 0.030(8) 0.028(8) -0.007(6) -0.003(7) -0.003(7)
C14 0.037(9) 0.040(9) 0.037(9) 0.003(7) 0.004(7) -0.017(7)
C15 0.040(9) 0.060(11) 0.039(10) -0.008(8) 0.002(7) -0.035(8)
C16 0.054(10) 0.069(12) 0.026(9) 0.011(8) -0.021(8) -0.027(9)
C17 0.055(10) 0.055(10) 0.033(9) -0.013(8) 0.000(8) -0.033(9)
C18 0.044(9) 0.021(7) 0.024(8) 0.009(6) -0.001(6) -0.009(6)
C19 0.035(8) 0.020(7) 0.048(10) 0.007(7) -0.003(7) -0.004(6)
C20 0.027(7) 0.020(7) 0.040(9) -0.007(6) 0.000(6) -0.006(6)
C21 0.029(8) 0.042(8) 0.030(8) -0.011(7) -0.009(6) -0.017(7)
C22 0.023(7) 0.019(7) 0.036(8) -0.006(6) 0.003(6) -0.010(6)
C23 0.025(7) 0.021(7) 0.039(9) -0.007(6) -0.001(6) -0.010(6)
C24 0.022(7) 0.027(7) 0.040(9) 0.000(6) 0.001(6) -0.012(6)
C25 0.021(7) 0.026(7) 0.050(10) -0.017(7) 0.006(6) -0.009(6)
C26 0.026(7) 0.010(6) 0.035(8) -0.004(6) -0.005(6) -0.003(5)
C27 0.014(6) 0.015(6) 0.027(7) -0.008(5) 0.005(5) -0.002(5)
C28 0.018(7) 0.021(7) 0.071(12) -0.012(7) -0.001(7) -0.004(6)
C29 0.036(8) 0.026(7) 0.029(8) -0.002(6) -0.013(6) -0.015(6)
C30 0.068(11) 0.024(8) 0.032(9) -0.006(6) 0.000(8) -0.019(8)
C31 0.041(8) 0.011(6) 0.046(10) 0.006(6) -0.001(7) -0.011(6)
C32 0.045(9) 0.037(9) 0.049(11) 0.005(8) -0.012(8) -0.016(8)

loop_
_atom_type_symbol
_atom_type_description
_atom_type_scat_dispersion_real
_atom_type_scat_dispersion_imag
_atom_type_scat_source
C C 0.0033 0.0016 'International Tables Vol C Tables 4.2.6.8 and 6.1.1.4'
H H 0.0000 0.0000 'International Tables Vol C Tables 4.2.6.8 and 6.1.1.4'
Si Si 0.0817 0.0704 'International Tables Vol C Tables 4.2.6.8 and 6.1.1.4'
P P 0.1023 0.0942 'International Tables Vol C Tables 4.2.6.8 and 6.1.1.4'
Ge Ge 0.1547 1.8001 'International Tables Vol C Tables 4.2.6.8 and 6.1.1.4'
Hf Hf -0.5830 6.1852 'International Tables Vol C Tables 4.2.6.8 and 6.1.1.4'

loop_
_geom_angle_atom_site_label_1
_geom_angle_atom_site_label_2
_geom_angle_atom_site_label_3
_geom_angle
C8 Hf1 C9 33.8(4)
C8 Hf1 C3 112.2(4)
C9 Hf1 C3 143.4(4)
C8 Hf1 C2 81.3(5)
C9 Hf1 C2 110.6(4)
C3 Hf1 C2 32.8(4)
C8 Hf1 C4 133.4(5)
C9 Hf1 C4 146.4(4)
C3 Hf1 C4 33.5(4)
C2 Hf1 C4 55.1(4)
C8 Hf1 C7 32.9(4)
C9 Hf1 C7 55.2(4)
C3 Hf1 C7 105.0(4)
C2 Hf1 C7 85.3(4)
C4 Hf1 C7 137.9(4)
C8 Hf1 C1 79.7(4)
C9 Hf1 C1 96.2(4)
C3 Hf1 C1 53.9(4)
C2 Hf1 C1 31.9(4)
C4 Hf1 C1 54.9(4)
C7 Hf1 C1 100.0(4)
C8 Hf1 C10 55.4(4)
C9 Hf1 C10 33.2(4)
C3 Hf1 C10 159.3(4)
C2 Hf1 C10 136.2(4)
C4 Hf1 C10 166.9(4)
C7 Hf1 C10 55.2(4)
C1 Hf1 C10 129.3(4)
C8 Hf1 C5 109.8(4)
C9 Hf1 C5 113.5(4)
C3 Hf1 C5 54.6(4)
C2 Hf1 C5 54.6(4)
C4 Hf1 C5 33.0(4)
C7 Hf1 C5 133.5(5)
C1 Hf1 C5 33.5(4)
C10 Hf1 C5 141.8(4)
C8 Hf1 C6 53.7(4)
C9 Hf1 C6 53.8(4)
C3 Hf1 C6 127.4(4)
C2 Hf1 C6 116.7(5)
C4 Hf1 C6 157.8(4)
C7 Hf1 C6 32.5(4)
C1 Hf1 C6 131.3(4)
C10 Hf1 C6 32.5(4)
C5 Hf1 C6 163.5(4)
C8 Hf1 Ge1 121.1(3)
C9 Hf1 Ge1 88.0(3)
C3 Hf1 Ge1 119.1(3)
C2 Hf1 Ge1 134.8(3)
C4 Hf1 Ge1 86.4(3)
C7 Hf1 Ge1 135.7(3)
C1 Hf1 Ge1 108.5(3)
C10 Hf1 Ge1 80.6(3)
C5 Hf1 Ge1 80.3(3)
C6 Hf1 Ge1 107.6(3)
C8 Hf1 P1 124.0(3)
C9 Hf1 P1 125.7(3)
C3 Hf1 P1 80.4(3)
C2 Hf1 P1 107.1(3)
C4 Hf1 P1 87.7(3)
C7 Hf1 P1 91.4(3)
C1 Hf1 P1 134.3(3)
C10 Hf1 P1 93.4(3)
C5 Hf1 P1 120.1(3)
C6 Hf1 P1 74.8(3)
Ge1 Hf1 P1 92.19(8)
C27 P1 C31 103.9(6)
C27 P1 C29 102.1(6)
C31 P1 C29 96.9(6)
C27 P1 Hf1 113.7(4)
C31 P1 Hf1 117.9(5)
C29 P1 Hf1 119.5(4)
Si1 Ge1 Si4 101.77(12)
Si1 Ge1 Hf1 128.57(9)
Si4 Ge1 Hf1 129.25(10)
Si2 Si1 Si6 103.57(18)
Si2 Si1 Si5 104.35(19)
Si6 Si1 Si5 105.03(18)
Si2 Si1 Ge1 106.91(15)
Si6 Si1 Ge1 113.92(17)
Si5 Si1 Ge1 121.32(17)
C12 Si2 C11 103.7(7)
C12 Si2 Si3 105.9(5)
C11 Si2 Si3 113.9(5)
C12 Si2 Si1 114.0(5)
C11 Si2 Si1 115.7(5)
Si3 Si2 Si1 103.56(18)
C14 Si3 C13 106.7(7)
C14 Si3 Si2 109.6(5)
C13 Si3 Si2 110.2(5)
C14 Si3 Si4 118.9(5)
C13 Si3 Si4 109.6(5)
Si2 Si3 Si4 101.75(19)
Si3 Si4 Si8 101.42(18)
Si3 Si4 Si7 110.17(18)
Si8 Si4 Si7 104.12(18)
Si3 Si4 Ge1 104.49(16)
Si8 Si4 Ge1 122.69(16)
Si7 Si4 Ge1 113.08(17)
C16 Si5 C15 106.2(7)
C16 Si5 C17 105.9(7)
C15 Si5 C17 107.7(7)
C16 Si5 Si1 109.0(5)
C15 Si5 Si1 114.5(5)
C17 Si5 Si1 113.0(5)
C20 Si6 C19 107.1(7)
C20 Si6 C18 109.2(6)
C19 Si6 C18 104.1(6)
C20 Si6 Si1 110.9(4)
C19 Si6 Si1 110.9(5)
C18 Si6 Si1 114.3(5)
C21 Si7 C23 106.5(6)
C21 Si7 C22 106.0(6)
C23 Si7 C22 107.6(6)
C21 Si7 Si4 110.6(4)
C23 Si7 Si4 112.7(4)
C22 Si7 Si4 113.1(4)
C25 Si8 C24 106.1(6)
C25 Si8 C26 106.1(6)
C24 Si8 C26 106.7(6)
C25 Si8 Si4 113.5(4)
C24 Si8 Si4 105.5(4)
C26 Si8 Si4 118.2(4)
C2 C1 C5 108.8(12)
C2 C1 Hf1 73.3(8)
C5 C1 Hf1 73.6(7)
C1 C2 C3 108.8(12)
C1 C2 Hf1 74.8(8)
C3 C2 Hf1 73.3(7)
C2 C3 C4 108.6(11)
C2 C3 Hf1 73.8(7)
C4 C3 Hf1 73.8(7)
C5 C4 C3 106.8(12)
C5 C4 Hf1 74.3(7)
C3 C4 Hf1 72.7(7)
C4 C5 C1 107.0(12)
C4 C5 Hf1 72.8(7)
C1 C5 Hf1 72.9(7)
C7 C6 C10 110.1(12)
C7 C6 Hf1 71.7(7)
C10 C6 Hf1 72.2(7)
C8 C7 C6 107.0(12)
C8 C7 Hf1 72.0(7)
C6 C7 Hf1 75.8(7)
C7 C8 C9 108.5(13)
C7 C8 Hf1 75.1(7)
C9 C8 Hf1 73.5(7)
C10 C9 C8 108.2(11)
C10 C9 Hf1 75.1(6)
C8 C9 Hf1 72.7(7)
C6 C10 C9 106.2(12)
C6 C10 Hf1 75.3(7)
C9 C10 Hf1 71.7(7)
C28 C27 P1 119.5(9)
C30 C29 P1 117.2(9)
C32 C31 P1 116.2(10)

loop_
_geom_bond_atom_site_label_1
_geom_bond_atom_site_label_2
_geom_bond_distance
Hf1 C8 2.439(13)
Hf1 C9 2.449(11)
Hf1 C3 2.462(12)
Hf1 C2 2.467(13)
Hf1 C4 2.476(12)
Hf1 C7 2.478(13)
Hf1 C1 2.486(12)
Hf1 C10 2.492(12)
Hf1 C5 2.495(12)
Hf1 C6 2.530(12)
Hf1 Ge1 2.5994(15)
Hf1 P1 2.676(3)
P1 C27 1.828(11)
P1 C31 1.851(13)
P1 C29 1.867(13)
Ge1 Si1 2.455(4)
Ge1 Si4 2.461(4)
Si1 Si2 2.344(5)
Si1 Si6 2.363(5)
Si1 Si5 2.375(5)
Si2 C12 1.870(14)
Si2 C11 1.909(13)
Si2 Si3 2.331(5)
Si3 C14 1.875(14)
Si3 C13 1.897(14)
Si3 Si4 2.372(5)
Si4 Si8 2.376(5)
Si4 Si7 2.380(5)
Si5 C16 1.873(15)
Si5 C15 1.883(14)
Si5 C17 1.888(15)
Si6 C20 1.876(14)
Si6 C19 1.879(13)
Si6 C18 1.894(14)
Si7 C21 1.872(13)
Si7 C23 1.890(13)
Si7 C22 1.894(12)
Si8 C25 1.890(13)
Si8 C24 1.908(12)
Si8 C26 1.917(13)
C1 C2 1.363(18)
C1 C5 1.435(18)
C2 C3 1.394(18)
C3 C4 1.424(17)
C4 C5 1.410(17)
C6 C7 1.401(19)
C6 C10 1.406(18)
C7 C8 1.394(17)
C8 C9 1.419(18)
C9 C10 1.411(18)
C27 C28 1.527(16)
C29 C30 1.545(19)
C31 C32 1.501(19)

loop_
_geom_torsion_atom_site_label_1
_geom_torsion_atom_site_label_2
_geom_torsion_atom_site_label_3
_geom_torsion_atom_site_label_4
_geom_torsion
C8 Hf1 P1 C27 157.9(6)
C9 Hf1 P1 C27 -160.8(6)
C3 Hf1 P1 C27 47.5(5)
C2 Hf1 P1 C27 66.9(6)
C4 Hf1 P1 C27 14.6(5)
C7 Hf1 P1 C27 152.4(6)
C1 Hf1 P1 C27 47.0(6)
C10 Hf1 P1 C27 -152.4(5)
C5 Hf1 P1 C27 8.4(6)
C6 Hf1 P1 C27 -179.3(6)
Ge1 Hf1 P1 C27 -71.7(5)
C8 Hf1 P1 C31 35.8(7)
C9 Hf1 P1 C31 77.2(7)
C3 Hf1 P1 C31 -74.6(6)
C2 Hf1 P1 C31 -55.2(6)
C4 Hf1 P1 C31 -107.5(6)
C7 Hf1 P1 C31 30.4(6)
C1 Hf1 P1 C31 -75.1(7)
C10 Hf1 P1 C31 85.6(6)
C5 Hf1 P1 C31 -113.7(6)
C6 Hf1 P1 C31 58.6(6)
Ge1 Hf1 P1 C31 166.2(5)
C8 Hf1 P1 C29 -81.4(6)
C9 Hf1 P1 C29 -40.0(6)
C3 Hf1 P1 C29 168.3(6)
C2 Hf1 P1 C29 -172.4(6)
C4 Hf1 P1 C29 135.3(6)
C7 Hf1 P1 C29 -86.8(6)
C1 Hf1 P1 C29 167.7(6)
C10 Hf1 P1 C29 -31.6(6)
C5 Hf1 P1 C29 129.1(6)
C6 Hf1 P1 C29 -58.6(6)
Ge1 Hf1 P1 C29 49.1(5)
C8 Hf1 Ge1 Si1 25.6(4)
C9 Hf1 Ge1 Si1 18.7(3)
C3 Hf1 Ge1 Si1 172.8(4)
C2 Hf1 Ge1 Si1 136.1(5)
C4 Hf1 Ge1 Si1 165.6(3)
C7 Hf1 Ge1 Si1 -12.6(5)
C1 Hf1 Ge1 Si1 114.5(3)
C10 Hf1 Ge1 Si1 -13.8(3)
C5 Hf1 Ge1 Si1 132.9(3)
C6 Hf1 Ge1 Si1 -32.1(3)
P1 Hf1 Ge1 Si1 -106.91(14)
C8 Hf1 Ge1 Si4 -145.6(4)
C9 Hf1 Ge1 Si4 -152.5(3)
C3 Hf1 Ge1 Si4 1.6(4)
C2 Hf1 Ge1 Si4 -35.1(5)
C4 Hf1 Ge1 Si4 -5.6(3)
C7 Hf1 Ge1 Si4 176.2(4)
C1 Hf1 Ge1 Si4 -56.7(3)
C10 Hf1 Ge1 Si4 174.9(3)
C5 Hf1 Ge1 Si4 -38.3(3)
C6 Hf1 Ge1 Si4 156.7(3)
P1 Hf1 Ge1 Si4 81.88(14)
Si4 Ge1 Si1 Si2 5.28(18)
Hf1 Ge1 Si1 Si2 -167.78(12)
Si4 Ge1 Si1 Si6 119.06(18)
Hf1 Ge1 Si1 Si6 -54.0(2)
Si4 Ge1 Si1 Si5 -113.9(2)
Hf1 Ge1 Si1 Si5 73.0(2)
Si6 Si1 Si2 C12 -37.9(5)
Si5 Si1 Si2 C12 -147.6(5)
Ge1 Si1 Si2 C12 82.7(5)
Si6 Si1 Si2 C11 82.2(6)
Si5 Si1 Si2 C11 -27.5(6)
Ge1 Si1 Si2 C11 -157.1(5)
Si6 Si1 Si2 Si3 -152.40(19)
Si5 Si1 Si2 Si3 97.9(2)
Ge1 Si1 Si2 Si3 -31.8(2)
C12 Si2 Si3 C14 52.5(8)
C11 Si2 Si3 C14 -60.8(7)
Si1 Si2 Si3 C14 172.7(5)
C12 Si2 Si3 C13 169.6(7)
C11 Si2 Si3 C13 56.3(7)
Si1 Si2 Si3 C13 -70.2(5)
C12 Si2 Si3 Si4 -74.2(6)
C11 Si2 Si3 Si4 172.5(5)
Si1 Si2 Si3 Si4 46.0(2)
C14 Si3 Si4 Si8 68.5(6)
C13 Si3 Si4 Si8 -54.4(5)
Si2 Si3 Si4 Si8 -171.04(17)
C14 Si3 Si4 Si7 -41.3(6)
C13 Si3 Si4 Si7 -164.3(5)
Si2 Si3 Si4 Si7 79.1(2)
C14 Si3 Si4 Ge1 -163.1(6)
C13 Si3 Si4 Ge1 74.0(5)
Si2 Si3 Si4 Ge1 -42.63(19)
Si1 Ge1 Si4 Si3 22.60(17)
Hf1 Ge1 Si4 Si3 -164.41(11)
Si1 Ge1 Si4 Si8 136.7(2)
Hf1 Ge1 Si4 Si8 -50.3(2)
Si1 Ge1 Si4 Si7 -97.21(18)
Hf1 Ge1 Si4 Si7 75.78(19)
Si2 Si1 Si5 C16 68.5(6)
Si6 Si1 Si5 C16 -40.2(6)
Ge1 Si1 Si5 C16 -171.1(6)
Si2 Si1 Si5 C15 -172.7(6)
Si6 Si1 Si5 C15 78.6(6)
Ge1 Si1 Si5 C15 -52.3(6)
Si2 Si1 Si5 C17 -48.9(6)
Si6 Si1 Si5 C17 -157.6(6)
Ge1 Si1 Si5 C17 71.5(6)
Si2 Si1 Si6 C20 84.3(5)
Si5 Si1 Si6 C20 -166.5(5)
Ge1 Si1 Si6 C20 -31.5(5)
Si2 Si1 Si6 C19 -34.5(6)
Si5 Si1 Si6 C19 74.7(5)
Ge1 Si1 Si6 C19 -150.3(5)
Si2 Si1 Si6 C18 -151.8(5)
Si5 Si1 Si6 C18 -42.6(5)
Ge1 Si1 Si6 C18 92.4(5)
Si3 Si4 Si7 C21 143.3(5)
Si8 Si4 Si7 C21 35.2(5)
Ge1 Si4 Si7 C21 -100.2(5)
Si3 Si4 Si7 C23 -97.7(5)
Si8 Si4 Si7 C23 154.2(5)
Ge1 Si4 Si7 C23 18.8(5)
Si3 Si4 Si7 C22 24.5(5)
Si8 Si4 Si7 C22 -83.5(5)
Ge1 Si4 Si7 C22 141.0(4)
Si3 Si4 Si8 C25 56.6(5)
Si7 Si4 Si8 C25 171.0(5)
Ge1 Si4 Si8 C25 -59.1(5)
Si3 Si4 Si8 C24 -59.2(5)
Si7 Si4 Si8 C24 55.2(5)
Ge1 Si4 Si8 C24 -174.9(5)
Si3 Si4 Si8 C26 -178.3(5)
Si7 Si4 Si8 C26 -63.9(5)
Ge1 Si4 Si8 C26 66.1(5)
C8 Hf1 C1 C2 -90.1(8)
C9 Hf1 C1 C2 -119.7(8)
C3 Hf1 C1 C2 37.3(7)
C4 Hf1 C1 C2 78.9(8)
C7 Hf1 C1 C2 -64.0(8)
C10 Hf1 C1 C2 -116.8(8)
C5 Hf1 C1 C2 116.1(11)
C6 Hf1 C1 C2 -73.8(9)
Ge1 Hf1 C1 C2 150.4(7)
P1 Hf1 C1 C2 37.9(9)
C8 Hf1 C1 C5 153.8(8)
C9 Hf1 C1 C5 124.2(8)
C3 Hf1 C1 C5 -78.8(8)
C2 Hf1 C1 C5 -116.1(11)
C4 Hf1 C1 C5 -37.2(7)
C7 Hf1 C1 C5 179.9(7)
C10 Hf1 C1 C5 127.1(7)
C6 Hf1 C1 C5 170.1(7)
Ge1 Hf1 C1 C5 34.3(8)
P1 Hf1 C1 C5 -78.1(8)
C5 C1 C2 C3 -0.5(15)
Hf1 C1 C2 C3 -66.0(9)
C5 C1 C2 Hf1 65.5(9)
C8 Hf1 C2 C1 84.4(8)
C9 Hf1 C2 C1 67.3(8)
C3 Hf1 C2 C1 -115.5(11)
C4 Hf1 C2 C1 -78.0(8)
C7 Hf1 C2 C1 117.4(8)
C10 Hf1 C2 C1 93.2(9)
C5 Hf1 C2 C1 -37.4(7)
C6 Hf1 C2 C1 126.1(8)
Ge1 Hf1 C2 C1 -41.3(10)
P1 Hf1 C2 C1 -152.6(7)
C8 Hf1 C2 C3 -160.1(8)
C9 Hf1 C2 C3 -177.2(7)
C4 Hf1 C2 C3 37.4(7)
C7 Hf1 C2 C3 -127.2(8)
C1 Hf1 C2 C3 115.5(11)
C10 Hf1 C2 C3 -151.3(7)
C5 Hf1 C2 C3 78.0(8)
C6 Hf1 C2 C3 -118.4(7)
Ge1 Hf1 C2 C3 74.1(8)
P1 Hf1 C2 C3 -37.1(7)
C1 C2 C3 C4 0.8(15)
Hf1 C2 C3 C4 -66.2(9)
C1 C2 C3 Hf1 67.0(9)
C8 Hf1 C3 C2 21.3(8)
C9 Hf1 C3 C2 4.4(11)
C4 Hf1 C3 C2 -115.4(11)
C7 Hf1 C3 C2 55.3(8)
C1 Hf1 C3 C2 -36.2(7)
C10 Hf1 C3 C2 70.3(15)
C5 Hf1 C3 C2 -77.8(8)
C6 Hf1 C3 C2 81.8(9)
Ge1 Hf1 C3 C2 -128.6(7)
P1 Hf1 C3 C2 144.2(7)
C8 Hf1 C3 C4 136.7(7)
C9 Hf1 C3 C4 119.8(9)
C2 Hf1 C3 C4 115.4(11)
C7 Hf1 C3 C4 170.7(7)
C1 Hf1 C3 C4 79.2(8)
C10 Hf1 C3 C4 -174.3(11)
C5 Hf1 C3 C4 37.6(7)
C6 Hf1 C3 C4 -162.8(7)
Ge1 Hf1 C3 C4 -13.2(8)
P1 Hf1 C3 C4 -100.4(7)
C2 C3 C4 C5 -0.8(14)
Hf1 C3 C4 C5 -67.0(9)
C2 C3 C4 Hf1 66.2(9)
C8 Hf1 C4 C5 52.9(10)
C9 Hf1 C4 C5 3.0(12)
C3 Hf1 C4 C5 113.7(11)
C2 Hf1 C4 C5 77.1(8)
C7 Hf1 C4 C5 100.3(9)
C1 Hf1 C4 C5 37.9(8)
C10 Hf1 C4 C5 -75(2)
C6 Hf1 C4 C5 152.2(11)
Ge1 Hf1 C4 C5 -77.8(7)
P1 Hf1 C4 C5 -170.1(8)
C8 Hf1 C4 C3 -60.8(9)
C9 Hf1 C4 C3 -110.8(9)
C2 Hf1 C4 C3 -36.7(7)
C7 Hf1 C4 C3 -13.4(11)
C1 Hf1 C4 C3 -75.9(8)
C10 Hf1 C4 C3 171.1(17)
C5 Hf1 C4 C3 -113.7(11)
C6 Hf1 C4 C3 38.4(15)
Ge1 Hf1 C4 C3 168.5(7)
P1 Hf1 C4 C3 76.1(7)
C3 C4 C5 C1 0.5(14)
Hf1 C4 C5 C1 -65.4(8)
C3 C4 C5 Hf1 65.9(8)
C2 C1 C5 C4 0.0(15)
Hf1 C1 C5 C4 65.3(9)
C2 C1 C5 Hf1 -65.3(9)
C8 Hf1 C5 C4 -142.0(8)
C9 Hf1 C5 C4 -178.2(7)
C3 Hf1 C5 C4 -38.3(7)
C2 Hf1 C5 C4 -78.9(8)
C7 Hf1 C5 C4 -114.7(8)
C1 Hf1 C5 C4 -114.5(11)
C10 Hf1 C5 C4 159.3(7)
C6 Hf1 C5 C4 -141.6(14)
Ge1 Hf1 C5 C4 98.3(8)
P1 Hf1 C5 C4 11.4(9)
C8 Hf1 C5 C1 -27.5(8)
C9 Hf1 C5 C1 -63.7(8)
C3 Hf1 C5 C1 76.2(8)
C2 Hf1 C5 C1 35.7(7)
C4 Hf1 C5 C1 114.5(11)
C7 Hf1 C5 C1 -0.1(10)
C10 Hf1 C5 C1 -86.2(10)
C6 Hf1 C5 C1 -27.0(19)
Ge1 Hf1 C5 C1 -147.2(7)
P1 Hf1 C5 C1 126.0(7)
C8 Hf1 C6 C7 38.2(7)
C9 Hf1 C6 C7 80.4(8)
C3 Hf1 C6 C7 -53.4(9)
C2 Hf1 C6 C7 -16.4(9)
C4 Hf1 C6 C7 -79.0(14)
C1 Hf1 C6 C7 18.2(10)
C10 Hf1 C6 C7 119.1(11)
C5 Hf1 C6 C7 37.7(19)
Ge1 Hf1 C6 C7 154.3(7)
P1 Hf1 C6 C7 -118.3(7)
C8 Hf1 C6 C10 -80.9(8)
C9 Hf1 C6 C10 -38.7(8)
C3 Hf1 C6 C10 -172.5(7)
C2 Hf1 C6 C10 -135.5(8)
C4 Hf1 C6 C10 161.9(10)
C7 Hf1 C6 C10 -119.1(11)
C1 Hf1 C6 C10 -100.9(9)
C5 Hf1 C6 C10 -81.4(18)
Ge1 Hf1 C6 C10 35.2(8)
P1 Hf1 C6 C10 122.6(8)
C10 C6 C7 C8 -3.4(14)
Hf1 C6 C7 C8 -65.8(9)
C10 C6 C7 Hf1 62.4(9)
C9 Hf1 C7 C8 37.9(8)
C3 Hf1 C7 C8 -107.8(8)
C2 Hf1 C7 C8 -81.2(9)
C4 Hf1 C7 C8 -100.2(9)
C1 Hf1 C7 C8 -52.7(9)
C10 Hf1 C7 C8 78.6(9)
C5 Hf1 C7 C8 -52.7(10)
C6 Hf1 C7 C8 113.5(11)
Ge1 Hf1 C7 C8 77.1(9)
P1 Hf1 C7 C8 171.7(8)
C8 Hf1 C7 C6 -113.5(11)
C9 Hf1 C7 C6 -75.6(8)
C3 Hf1 C7 C6 138.7(7)
C2 Hf1 C7 C6 165.3(8)
C4 Hf1 C7 C6 146.3(7)
C1 Hf1 C7 C6 -166.2(7)
C10 Hf1 C7 C6 -34.9(7)
C5 Hf1 C7 C6 -166.1(7)
Ge1 Hf1 C7 C6 -36.4(9)
P1 Hf1 C7 C6 58.2(7)
C6 C7 C8 C9 1.9(14)
Hf1 C7 C8 C9 -66.5(9)
C6 C7 C8 Hf1 68.4(9)
C9 Hf1 C8 C7 -114.9(12)
C3 Hf1 C8 C7 83.3(9)
C2 Hf1 C8 C7 94.8(9)
C4 Hf1 C8 C7 114.7(9)
C1 Hf1 C8 C7 127.2(9)
C10 Hf1 C8 C7 -77.8(9)
C5 Hf1 C8 C7 142.2(8)
C6 Hf1 C8 C7 -37.7(8)
Ge1 Hf1 C8 C7 -127.4(7)
P1 Hf1 C8 C7 -10.0(10)
C3 Hf1 C8 C9 -161.8(7)
C2 Hf1 C8 C9 -150.3(8)
C4 Hf1 C8 C9 -130.4(8)
C7 Hf1 C8 C9 114.9(12)
C1 Hf1 C8 C9 -117.9(8)
C10 Hf1 C8 C9 37.1(7)
C5 Hf1 C8 C9 -102.9(8)
C6 Hf1 C8 C9 77.2(8)
Ge1 Hf1 C8 C9 -12.5(9)
P1 Hf1 C8 C9 104.9(7)
C7 C8 C9 C10 0.2(14)
Hf1 C8 C9 C10 -67.3(8)
C7 C8 C9 Hf1 67.5(9)
C8 Hf1 C9 C10 114.9(11)
C3 Hf1 C9 C10 143.9(8)
C2 Hf1 C9 C10 146.5(7)
C4 Hf1 C9 C10 -156.1(7)
C7 Hf1 C9 C10 78.0(8)
C1 Hf1 C9 C10 175.8(8)
C5 Hf1 C9 C10 -154.3(7)
C6 Hf1 C9 C10 37.8(7)
Ge1 Hf1 C9 C10 -75.8(7)
P1 Hf1 C9 C10 15.4(9)
C3 Hf1 C9 C8 29.1(11)
C2 Hf1 C9 C8 31.6(9)
C4 Hf1 C9 C8 89.0(10)
C7 Hf1 C9 C8 -36.9(8)
C1 Hf1 C9 C8 61.0(8)
C10 Hf1 C9 C8 -114.9(11)
C5 Hf1 C9 C8 90.8(8)
C6 Hf1 C9 C8 -77.1(8)
Ge1 Hf1 C9 C8 169.3(7)
P1 Hf1 C9 C8 -99.4(8)
C7 C6 C10 C9 3.5(14)
Hf1 C6 C10 C9 65.5(8)
C7 C6 C10 Hf1 -62.1(9)
C8 C9 C10 C6 -2.2(13)
Hf1 C9 C10 C6 -68.0(8)
C8 C9 C10 Hf1 65.7(8)
C8 Hf1 C10 C6 75.2(8)
C9 Hf1 C10 C6 113.0(11)
C3 Hf1 C10 C6 17.2(16)
C2 Hf1 C10 C6 64.7(10)
C4 Hf1 C10 C6 -148.8(17)
C7 Hf1 C10 C6 34.9(8)
C1 Hf1 C10 C6 107.7(9)
C5 Hf1 C10 C6 153.0(8)
Ge1 Hf1 C10 C6 -146.2(8)
P1 Hf1 C10 C6 -54.5(8)
C8 Hf1 C10 C9 -37.8(7)
C3 Hf1 C10 C9 -95.8(13)
C2 Hf1 C10 C9 -48.3(10)
C4 Hf1 C10 C9 98(2)
C7 Hf1 C10 C9 -78.1(8)
C1 Hf1 C10 C9 -5.3(10)
C5 Hf1 C10 C9 40.0(11)
C6 Hf1 C10 C9 -113.0(11)
Ge1 Hf1 C10 C9 100.8(7)
P1 Hf1 C10 C9 -167.5(7)
C31 P1 C27 C28 -48.7(12)
C29 P1 C27 C28 51.6(12)
Hf1 P1 C27 C28 -178.3(9)
C27 P1 C29 C30 52.8(11)
C31 P1 C29 C30 158.8(10)
Hf1 P1 C29 C30 -73.6(11)
C27 P1 C31 C32 -70.9(12)
C29 P1 C31 C32 -175.2(11)
Hf1 P1 C31 C32 56.0(12)
